data_1100198
loop_
_publ_author_name
'John, Michael'
'Auel, Carsten'
'Behrens, Christoph'
'Marsch, Michael'
'Harms, Klaus'
'Bosold, Ferdinand'
'Gschwind, Ruth M.'
'Rajamohanan, Pattuparambil R.'
'Boche, Gernot'

_publ_section_title
;
 The Relation between Ion Pair Structures and Reactivities of Lithium Cuprates
;
_journal_issue 16
_journal_name_full 'Chemistry - A European Journal'
_journal_page_first 3060
_journal_page_last 3068
_journal_paper_doi 10.1002/1521-3765(20000818)6:16<3060::AID-CHEM3060>3.0.CO;2-M
_journal_volume 6
_journal_year 2000
_chemical_formula_moiety
;
C12 H30 Li1 O6 1+,C2 H6 Cu1 1-
;
_chemical_formula_sum 'C14 H36 Cu Li O6'
_chemical_name_systematic
;
tris(1,2-Dimethoxyethane)-lithium dimethyl-copper(i)
;
_space_group_IT_number 14
_symmetry_cell_setting monoclinic
_symmetry_space_group_name_Hall '-P 2ybc'
_symmetry_space_group_name_H-M 'P 1 21/c 1'
_cell_angle_alpha 90
_cell_angle_beta 93.518(10)
_cell_angle_gamma 90
_cell_formula_units_Z 4
_cell_length_a 7.7726(6)
_cell_length_b 17.7023(12)
_cell_length_c 15.1696(14)
_cell_volume 2083.296
_diffrn_ambient_temperature 173
_exptl_crystal_colour colorless.
_exptl_crystal_density_diffrn 1.183
_refine_ls_R_factor_gt 4.05
_refine_ls_wR_factor_gt 4.05
_cod_original_sg_symbol_H-M 'P 21/c'
_cod_original_formula_sum 'C14 H36 Cu1 Li1 O6'
_cod_database_code 1100198

loop_
_symmetry_equiv_pos_site_id
_symmetry_equiv_pos_as_xyz
1 x,y,z
2 x,1/2-y,1/2+z
3 -x,-y,-z
4 -x,-1/2+y,-1/2-z

loop_
_atom_site_label
_atom_site_type_symbol
_atom_site_fract_x
_atom_site_fract_y
_atom_site_fract_z
Cu1 Cu 0.51078(4) 0.74504(1) -0.00031(2)
O1 O 0.8935(2) 0.60393(9) 0.12627(10)
C1 C 0.4001(4) 0.66493(14) -0.06878(17)
H1 H 0.40080 0.61860 -0.03340
H2 H 0.46250 0.65620 -0.12210
H3 H 0.28090 0.67930 -0.08570
Li1 Li 1.0474(5) 0.5855(2) 0.2447(2)
O2 O 1.1731(2) 0.67620(9) 0.18741(11)
C2 C 0.6190(4) 0.82576(16) 0.0692(2)
H4 H 0.53170 0.85230 0.10140
H5 H 0.67360 0.86130 0.03000
H6 H 0.70660 0.80450 0.11140
O3 O 0.8796(2) 0.64722(10) 0.32245(11)
C3 C 0.9795(4) 0.64798(16) 0.06576(16)
H7 H 0.89460 0.67120 0.02260
H8 H 1.05770 0.61570 0.03300
O4 O 1.1980(2) 0.59823(10) 0.36674(11)
C4 C 1.0802(4) 0.70786(15) 0.11394(17)
H9 H 1.16090 0.73160 0.07420
H10 H 1.00140 0.74740 0.13380
C5 C 0.7847(4) 0.55022(18) 0.0828(2)
H11 H 0.70050 0.57620 0.04270
H12 H 0.72410 0.52140 0.12650
H13 H 0.85390 0.51570 0.04880
O5 O 0.9463(3) 0.47865(12) 0.27784(15)
O6 O 1.2091(3) 0.50569(10) 0.18337(18)
C6 C 1.2933(4) 0.72748(16) 0.2283(2)
H14 H 1.37720 0.74250 0.18590
H15 H 1.35350 0.70310 0.27930
H16 H 1.23230 0.77230 0.24790
C7 C 0.9735(4) 0.68179(17) 0.39452(19)
H17 H 0.89360 0.69850 0.43910
H18 H 1.03550 0.72670 0.37390
C8 C 1.0973(4) 0.62671(18) 0.43408(17)
H19 H 1.17270 0.65140 0.48060
H20 H 1.03500 0.58490 0.46140
C9 C 0.7417(4) 0.6931(2) 0.2872(2)
H21 H 0.66180 0.70330 0.33330
H22 H 0.68040 0.66660 0.23800
H23 H 0.78770 0.74080 0.26610
C10 C 1.3334(5) 0.5509(2) 0.4010(2)
H24 H 1.40790 0.57940 0.44360
H25 H 1.40130 0.53350 0.35260
H26 H 1.28480 0.50730 0.43040
C11 C 1.0229(4) 0.41676(15) 0.2383(2)
H27 H 0.94490 0.39850 0.18880
H28 H 1.03690 0.37540 0.28210
C12 C 1.1893(6) 0.43390(18) 0.2052(3)
H29 H 1.28040 0.42020 0.25090
H30 H 1.20560 0.40210 0.15270
C13 C 0.7971(5) 0.4632(2) 0.3215(2)
H31 H 0.70900 0.44210 0.27950
H32 H 0.75390 0.50990 0.34670
H33 H 0.82370 0.42660 0.36890
C14 C 1.3675(4) 0.52413(19) 0.1474(2)
H34 H 1.45720 0.52970 0.19520
H35 H 1.35510 0.57170 0.11450
H36 H 1.40000 0.48370 0.10740

loop_
_atom_type_symbol
_atom_type_radius_bond
C 0.68
H 0.23
Cu 1.52
Li 1.07
O 0.68
